data_7131959
loop_
_publ_author_name
'Mandal, Dipendu'
'Qu, Zheng-wang'
'Grimme, Stefan'
'Stephan, Douglas W.'

_publ_section_title
;
 Electron-deficient cyclopropenium cations as Lewis acids in FLP chemistry
;
_journal_name_full 'Chemical Communications'
_journal_paper_doi 10.1039/D3CC02684A
_journal_year 2023
_chemical_formula_moiety 'C72 H50 F4 P2, 2(B C24 F20)'
_chemical_formula_sum 'C118.5 H50 B2 F44 P2'
_chemical_formula_weight 2393.243
_space_group_crystal_system triclinic
_space_group_IT_number 2
_space_group_name_Hall '-P 1'
_space_group_name_H-M_alt 'P -1'
_symmetry_Int_Tables_number 2
_audit_creation_date 2023-03-06
_audit_creation_method
;
Olex2 1.5
(compiled 2023.02.24 svn.rf166f9f3 for OlexSys, GUI svn.r6725)
;
_audit_update_record
;
2023-04-25 deposited with the CCDC.	2023-08-01 downloaded from the CCDC.
;
_cell_angle_alpha 82.704(12)
_cell_angle_beta 66.558(12)
_cell_angle_gamma 77.177(13)
_cell_formula_units_Z 1
_cell_length_a 13.468(3)
_cell_length_b 15.211(3)
_cell_length_c 15.382(3)
_cell_measurement_reflns_used 3249
_cell_measurement_temperature 150.00
_cell_measurement_theta_max 19.24
_cell_measurement_theta_min 2.36
_cell_volume 2816.4(10)
_computing_molecular_graphics 'Olex2 1.5 (Dolomanov et al., 2009)'
_computing_publication_material 'Olex2 1.5 (Dolomanov et al., 2009)'
_computing_structure_refinement 'olex2.refine 1.5 (Bourhis et al., 2015)'
_diffrn_ambient_temperature 150.00
_diffrn_measured_fraction_theta_full 0.9988
_diffrn_measured_fraction_theta_max 0.9988
_diffrn_measurement_device_type 'Bruker APEX-II CCD'
_diffrn_measurement_method '\f and \w scans'
_diffrn_radiation_monochromator graphite
_diffrn_radiation_type 'Mo K\a'
_diffrn_radiation_wavelength 0.71073
_diffrn_reflns_av_R_equivalents 0.1651
_diffrn_reflns_av_unetI/netI 0.2176
_diffrn_reflns_Laue_measured_fraction_full 0.9988
_diffrn_reflns_Laue_measured_fraction_max 0.9988
_diffrn_reflns_limit_h_max 16
_diffrn_reflns_limit_h_min -16
_diffrn_reflns_limit_k_max 16
_diffrn_reflns_limit_k_min -18
_diffrn_reflns_limit_l_max 19
_diffrn_reflns_limit_l_min -19
_diffrn_reflns_number 52348
_diffrn_reflns_point_group_measured_fraction_full 0.9988
_diffrn_reflns_point_group_measured_fraction_max 0.9988
_diffrn_reflns_theta_full 24.9993
_diffrn_reflns_theta_max 25.00
_diffrn_reflns_theta_min 1.37
_diffrn_source_current 30.0
_diffrn_source_power 1.5
_diffrn_source_voltage 50.0
_diffrn_standards_number 0
_exptl_absorpt_coefficient_mu 0.160
_exptl_absorpt_correction_type none
_exptl_crystal_density_diffrn 1.411
_exptl_crystal_description BLOCK
_exptl_crystal_F_000 1198.411
_exptl_crystal_size_max 0.45
_exptl_crystal_size_mid 0.34
_exptl_crystal_size_min 0.22
_refine_diff_density_max 0.8889
_refine_diff_density_min -0.8772
_refine_diff_density_rms 0.1932
_refine_ls_d_res_high 0.8409
_refine_ls_d_res_low 14.8180
_refine_ls_extinction_coef 0.0066
_refine_ls_extinction_expression Fc^*^=kFc[1+0.001xFc^2^\l^3^/sin(2\q)]^-1/4^
_refine_ls_goodness_of_fit_ref 1.0339
_refine_ls_hydrogen_treatment constr
_refine_ls_matrix_type full
_refine_ls_number_constraints 50
_refine_ls_number_parameters 758
_refine_ls_number_reflns 9893
_refine_ls_number_restraints 0
_refine_ls_restrained_S_all 1.0339
_refine_ls_R_factor_all 0.1864
_refine_ls_R_factor_gt 0.0714
_refine_ls_shift/su_max 0.0009
_refine_ls_shift/su_mean 0.0002
_refine_ls_structure_factor_coef Fsqd
_refine_ls_weighting_details 'w=1/[\s^2^(Fo^2^)+(0.0856P)^2^] where P=(Fo^2^+2Fc^2^)/3'
_refine_ls_weighting_scheme calc
_refine_ls_wR_factor_gt 0.1524
_refine_ls_wR_factor_ref 0.2086
_reflns_Friedel_coverage 0.0
_reflns_limit_h_max 16
_reflns_limit_h_min -14
_reflns_limit_k_max 18
_reflns_limit_k_min -17
_reflns_limit_l_max 18
_reflns_limit_l_min 0
_reflns_number_gt 4219
_reflns_number_total 9893
_reflns_threshold_expression I>=2u(I)
_cod_data_source_file d3cc02684a2.cif
_cod_data_source_block 1_CCDC3
_cod_database_code 7131959
_olex2_refinement_description
;
1. Fixed Uiso
 At 1.2 times of:
  All C(H) groups
2.a Aromatic/amide H refined with riding coordinates:
 C32(H32), C40(H40), C42(H42), C44(H44), C45(H45), C46(H46), C52(H52),
 C55(H55), C62(H62), C63(H63), C65(H65), C68(H68), C69(H69), C70(H70), C71(H71),
  C74(H74), C78(H78), C79(H79), C80(H80), C81(H81), C83(H83), C84(H84),
 C85(H85), C88(H88), C89(H89)
;
_smtbx_masks_special_details
;
A solvent mask was calculated and 162 electrons were 
found in a volume of 479\%A^3^ in 1 void per unit cell. 
This is consistent with the presence of 
2[CH2Cl2] per Asymmetric Unit 
which account for 84 electrons 
per unit cell.
;
_smtbx_masks_void_probe_radius 1.2
_smtbx_masks_void_truncation_radius 1.2
_olex2_submission_special_instructions 'No special instructions were received'

loop_
_space_group_symop_id
_space_group_symop_operation_xyz
1 x,y,z
2 -x,-y,-z

loop_
_atom_site_label
_atom_site_type_symbol
_atom_site_fract_x
_atom_site_fract_y
_atom_site_fract_z
_atom_site_U_iso_or_equiv
_atom_site_adp_type
_atom_site_occupancy
_atom_site_refinement_flags_posn
P1 P 0.80369(13) 0.24170(10) 0.18380(11) 0.0327(4) Uani 1.000000 .
F1 F 0.5203(3) -0.0579(2) 0.8004(2) 0.0408(9) Uani 1.000000 .
F2 F 0.2224(3) 0.1800(2) 0.9420(2) 0.0374(9) Uani 1.000000 .
F3 F 0.4019(3) 0.1768(2) 0.9929(2) 0.0431(9) Uani 1.000000 .
F4 F 0.5983(3) 0.0700(2) 0.8634(2) 0.0403(9) Uani 1.000000 .
F5 F 0.4393(3) 0.0251(2) 0.6574(2) 0.0474(10) Uani 1.000000 .
F6 F 0.2509(3) 0.3116(2) 0.7814(2) 0.0438(9) Uani 1.000000 .
F7 F 0.4755(3) 0.3148(2) 0.6852(2) 0.0452(10) Uani 1.000000 .
F8 F 1.1659(3) 0.3915(2) 0.0403(2) 0.0451(9) Uani 1.000000 .
F9 F 0.7869(3) 0.4849(2) 0.1009(2) 0.0444(9) Uani 1.000000 .
F10 F 0.4178(3) -0.1729(2) 0.9324(2) 0.0450(10) Uani 1.000000 .
F11 F 0.5623(3) 0.1606(2) 0.5690(2) 0.0424(9) Uani 1.000000 .
F12 F 0.1242(3) 0.0640(2) 1.0751(2) 0.0465(10) Uani 1.000000 .
F13 F 0.8146(3) 0.0197(2) 0.7709(3) 0.0538(10) Uani 1.000000 .
F14 F 0.2191(3) -0.1160(2) 1.0716(2) 0.0496(10) Uani 1.000000 .
F15 F 0.7765(3) 0.1111(2) 0.4818(2) 0.0577(11) Uani 1.000000 .
F16 F 0.1368(3) 0.3288(3) 0.6738(3) 0.0612(11) Uani 1.000000 .
F18 F 0.9071(3) 0.0405(3) 0.5789(3) 0.0607(11) Uani 1.000000 .
F19 F 0.3237(3) 0.0445(3) 0.5483(3) 0.0673(12) Uani 1.000000 .
F20 F 0.4140(3) 0.3284(3) 1.0530(3) 0.0657(12) Uani 1.000000 .
F22 F 0.4902(3) 0.4645(2) 0.7468(3) 0.0707(13) Uani 1.000000 .
C23 C 0.6200(5) 0.1238(4) 0.6247(4) 0.0353(16) Uani 1.000000 .
C24 C 0.2768(5) 0.0912(4) 0.9384(4) 0.0297(15) Uani 1.000000 .
C25 C 0.6390(5) 0.0803(4) 0.7673(4) 0.0353(16) Uani 1.000000 .
C26 C 0.4212(5) -0.0227(4) 0.8681(4) 0.0290(15) Uani 1.000000 .
C27 C 0.2708(5) -0.0555(4) 1.0066(4) 0.0350(16) Uani 1.000000 .
C28 C 0.9749(5) 0.4327(4) 0.0759(4) 0.0261(14) Uani 1.000000 .
C29 C 0.3562(5) 0.1683(4) 0.7232(4) 0.0317(15) Uani 1.000000 .
F30 F 0.1717(4) 0.1970(3) 0.5537(3) 0.0753(13) Uani 1.000000 .
C31 C 0.5651(5) 0.1149(4) 0.7226(4) 0.0280(14) Uani 1.000000 .
C32 C 0.8939(5) 0.0942(4) 0.2721(4) 0.0325(15) Uani 1.000000 .
H32 H 0.8869(5) 0.1348(4) 0.3171(4) 0.0390(19) Uiso 1.000000 R
C33 C 1.0639(5) 0.2493(4) 0.2411(4) 0.0297(15) Uani 1.000000 .
C34 C 0.3710(5) -0.0839(4) 0.9355(4) 0.0316(15) Uani 1.000000 .
C35 C 0.3795(5) 0.0694(4) 0.8662(4) 0.0263(14) Uani 1.000000 .
C36 C 0.4219(5) 0.2469(4) 0.9289(5) 0.0371(16) Uani 1.000000 .
C37 C 0.8664(4) 0.1269(4) 0.1939(4) 0.0288(15) Uani 1.000000 .
C38 C 1.0818(5) 0.4453(4) 0.0213(4) 0.0300(15) Uani 1.000000 .
C39 C 0.7502(5) 0.0544(4) 0.7223(4) 0.0362(16) Uani 1.000000 .
C40 C 1.1748(5) 0.2290(4) 0.1840(5) 0.0422(17) Uani 1.000000 .
H40 H 1.1990(5) 0.2449(4) 0.1181(5) 0.051(2) Uiso 1.000000 R
C41 C 0.8938(5) 0.4910(4) 0.0520(4) 0.0294(15) Uani 1.000000 .
C42 C 0.9311(5) 0.0035(4) 0.2842(4) 0.0388(16) Uani 1.000000 .
H42 H 0.9475(5) -0.0178(4) 0.3387(4) 0.047(2) Uiso 1.000000 R
C43 C 0.6582(5) 0.2504(4) 0.2480(4) 0.0306(15) Uani 1.000000 .
C44 C 1.0300(5) 0.2238(4) 0.3384(4) 0.0382(16) Uani 1.000000 .
H44 H 0.9544(5) 0.2378(4) 0.3789(4) 0.046(2) Uiso 1.000000 R
C45 C 0.8790(5) 0.0645(4) 0.1291(4) 0.0371(16) Uani 1.000000 .
H45 H 0.8600(5) 0.0847(4) 0.0757(4) 0.0445(19) Uiso 1.000000 R
C46 C 0.9463(5) 0.2526(4) -0.0017(4) 0.0347(16) Uani 1.000000 .
H46 H 1.0011(5) 0.2204(4) 0.0207(4) 0.0417(19) Uiso 1.000000 R
C47 C 0.2238(5) 0.0340(4) 1.0082(4) 0.0329(15) Uani 1.000000 .
C48 C 0.4579(5) 0.3149(4) 0.7789(5) 0.0378(16) Uani 1.000000 .
C49 C 0.7323(6) 0.1000(4) 0.5781(4) 0.0398(17) Uani 1.000000 .
C50 C 0.4289(5) 0.3241(5) 0.9614(5) 0.0454(18) Uani 1.000000 .
C51 C 0.9833(5) 0.2997(4) 0.2036(4) 0.0305(15) Uani 1.000000 .
C52 C 1.2497(5) 0.1862(4) 0.2227(5) 0.0434(17) Uani 1.000000 .
H52 H 1.3258(5) 0.1736(4) 0.1831(5) 0.052(2) Uiso 1.000000 R
C53 C 0.7981(5) 0.0644(4) 0.6244(5) 0.0404(17) Uani 1.000000 .
C54 C 0.2750(5) 0.2430(4) 0.7242(4) 0.0352(16) Uani 1.000000 .
C55 C 0.7718(5) 0.4629(4) 0.3167(5) 0.0408(17) Uani 1.000000 .
H55 H 0.8128(5) 0.4954(4) 0.2620(5) 0.049(2) Uiso 1.000000 R
C56 C 0.9504(5) 0.3635(4) 0.1508(4) 0.0286(14) Uani 1.000000 .
C58 C 0.7819(5) 0.3705(4) 0.3158(4) 0.0324(15) Uani 1.000000 .
C59 C 0.8599(5) 0.3210(4) 0.2278(4) 0.0304(15) Uani 1.000000 .
C61 C 0.3662(5) 0.1028(4) 0.6625(5) 0.0378(16) Uani 1.000000 .
C62 C 0.9452(5) -0.0571(4) 0.2187(5) 0.0405(17) Uani 1.000000 .
H62 H 0.9729(5) -0.1194(4) 0.2270(5) 0.049(2) Uiso 1.000000 R
C63 C 1.2165(6) 0.1608(4) 0.3185(5) 0.0422(17) Uani 1.000000 .
H63 H 1.2690(6) 0.1317(4) 0.3447(5) 0.051(2) Uiso 1.000000 R
C64 C 0.2303(6) 0.1887(5) 0.6085(5) 0.0459(18) Uani 1.000000 .
C65 C 0.5893(5) 0.3340(4) 0.2535(5) 0.0482(19) Uani 1.000000 .
H65 H 0.6191(5) 0.3854(4) 0.2212(5) 0.058(2) Uiso 1.000000 R
C66 C 0.8360(5) 0.2699(4) 0.0605(4) 0.0348(16) Uani 1.000000 .
C68 C 0.4342(6) 0.2674(5) 0.3544(5) 0.058(2) Uani 1.000000 .
H68 H 0.3578(6) 0.2738(5) 0.3927(5) 0.070(3) Uiso 1.000000 R
C69 C 0.7241(5) 0.3240(4) 0.3956(4) 0.0409(17) Uani 1.000000 .
H69 H 0.7331(5) 0.2602(4) 0.3956(4) 0.049(2) Uiso 1.000000 R
C70 C 0.9186(5) -0.0260(4) 0.1417(4) 0.0371(16) Uani 1.000000 .
H70 H 0.9276(5) -0.0672(4) 0.0964(4) 0.0445(19) Uiso 1.000000 R
C71 C 0.7563(6) 0.3155(4) 0.0271(5) 0.0480(18) Uani 1.000000 .
H71 H 0.6809(6) 0.3276(4) 0.0685(5) 0.058(2) Uiso 1.000000 R
C72 C 0.3073(6) 0.1117(5) 0.6063(5) 0.0447(18) Uani 1.000000 .
C73 C 0.2138(5) 0.2538(5) 0.6687(5) 0.0420(17) Uani 1.000000 .
C74 C 0.6127(5) 0.1763(4) 0.2953(5) 0.0429(18) Uani 1.000000 .
H74 H 0.6593(5) 0.1188(4) 0.2918(5) 0.052(2) Uiso 1.000000 R
C75 C 0.4337(5) 0.2387(4) 0.8352(4) 0.0315(15) Uani 1.000000 .
B76 B 0.4341(6) 0.1477(4) 0.7871(5) 0.0302(17) Uani 1.000000 .
C77 C 0.4667(5) 0.3922(4) 0.8091(6) 0.0493(19) Uani 1.000000 .
C78 C 1.1063(6) 0.1788(4) 0.3746(5) 0.0432(17) Uani 1.000000 .
H78 H 1.0824(6) 0.1597(4) 0.4397(5) 0.052(2) Uiso 1.000000 R
C79 C 0.5019(5) 0.1843(5) 0.3471(5) 0.055(2) Uani 1.000000 .
H79 H 0.4719(5) 0.1325(5) 0.3778(5) 0.066(2) Uiso 1.000000 R
C80 C 0.7001(6) 0.5085(4) 0.3997(5) 0.0504(19) Uani 1.000000 .
H80 H 0.6935(6) 0.5719(4) 0.4007(5) 0.061(2) Uiso 1.000000 R
C81 C 0.9758(6) 0.2823(4) -0.0954(5) 0.0481(18) Uani 1.000000 .
H81 H 1.0511(6) 0.2715(4) -0.1371(5) 0.058(2) Uiso 1.000000 R
C83 C 0.4778(6) 0.3426(5) 0.3056(5) 0.058(2) Uani 1.000000 .
H83 H 0.4307(6) 0.3996(5) 0.3083(5) 0.069(3) Uiso 1.000000 R
C84 C 0.6517(5) 0.3702(5) 0.4770(5) 0.0518(19) Uani 1.000000 .
H84 H 0.6104(5) 0.3376(5) 0.5314(5) 0.062(2) Uiso 1.000000 R
C85 C 0.6397(6) 0.4624(5) 0.4794(5) 0.0523(19) Uani 1.000000 .
H85 H 0.5908(6) 0.4935(5) 0.5349(5) 0.063(2) Uiso 1.000000 R
C88 C 0.7885(7) 0.3435(5) -0.0690(6) 0.075(2) Uani 1.000000 .
H88 H 0.7346(7) 0.3742(5) -0.0930(6) 0.090(3) Uiso 1.000000 R
C89 C 0.8976(7) 0.3269(5) -0.1285(5) 0.065(2) Uani 1.000000 .
H89 H 0.9186(7) 0.3467(5) -0.1933(5) 0.078(3) Uiso 1.000000 R
F17 F 0.4582(4) 0.4751(3) 0.9321(3) 0.0841(15) Uani 1.000000 .
C2 C 0.4511(6) 0.3975(5) 0.9010(6) 0.057(2) Uani 1.000000 .

loop_
_atom_site_aniso_label
_atom_site_aniso_U_11
_atom_site_aniso_U_22
_atom_site_aniso_U_33
_atom_site_aniso_U_12
_atom_site_aniso_U_13
_atom_site_aniso_U_23
P1 0.0325(10) 0.0341(10) 0.0259(10) -0.0082(8) -0.0053(8) 0.0019(8)
F1 0.037(2) 0.038(2) 0.035(2) -0.0020(17) -0.0043(18) -0.0008(17)
F2 0.033(2) 0.045(2) 0.028(2) -0.0056(17) -0.0061(17) -0.0018(16)
F3 0.049(2) 0.059(2) 0.022(2) -0.0157(19) -0.0106(18) -0.0040(18)
F4 0.033(2) 0.067(2) 0.017(2) -0.0058(18) -0.0069(16) -0.0012(17)
F5 0.063(3) 0.046(2) 0.035(2) -0.012(2) -0.019(2) -0.0065(18)
F6 0.045(2) 0.043(2) 0.039(2) -0.0010(18) -0.0145(19) -0.0046(19)
F7 0.048(2) 0.045(2) 0.030(2) -0.0109(18) -0.0023(18) 0.0061(17)
F8 0.035(2) 0.050(2) 0.043(2) -0.0067(18) -0.0128(19) 0.0138(18)
F9 0.033(2) 0.047(2) 0.045(2) -0.0095(17) -0.0103(19) 0.0164(17)
F10 0.055(2) 0.036(2) 0.045(2) -0.0081(19) -0.023(2) 0.0052(17)
F11 0.046(2) 0.047(2) 0.026(2) -0.0050(18) -0.0089(18) 0.0032(17)
F12 0.035(2) 0.065(2) 0.026(2) -0.0111(19) 0.0001(18) 0.0071(18)
F13 0.031(2) 0.082(3) 0.041(2) -0.004(2) -0.008(2) -0.003(2)
F14 0.062(3) 0.050(2) 0.035(2) -0.024(2) -0.015(2) 0.0153(18)
F15 0.061(3) 0.066(3) 0.021(2) -0.005(2) 0.0044(19) 0.0049(18)
F16 0.049(3) 0.081(3) 0.051(3) -0.007(2) -0.027(2) 0.022(2)
F18 0.036(2) 0.082(3) 0.042(3) 0.001(2) 0.002(2) -0.004(2)
F19 0.087(3) 0.085(3) 0.042(3) -0.038(3) -0.024(2) -0.010(2)
F20 0.075(3) 0.078(3) 0.053(3) -0.002(2) -0.033(2) -0.030(2)
F22 0.079(3) 0.033(2) 0.095(4) -0.019(2) -0.024(3) 0.001(2)
C23 0.041(4) 0.035(4) 0.026(4) -0.006(3) -0.011(4) 0.004(3)
C24 0.035(4) 0.029(4) 0.023(4) -0.001(3) -0.012(3) -0.000(3)
C25 0.040(4) 0.046(4) 0.012(4) -0.008(3) -0.002(3) -0.000(3)
C26 0.023(4) 0.044(4) 0.021(4) -0.007(3) -0.009(3) -0.004(3)
C27 0.042(4) 0.040(4) 0.023(4) -0.024(4) -0.009(3) 0.017(3)
C28 0.029(4) 0.027(3) 0.019(3) -0.008(3) -0.006(3) 0.005(3)
C29 0.042(4) 0.029(4) 0.020(4) -0.009(3) -0.008(3) 0.007(3)
F30 0.084(3) 0.115(4) 0.051(3) -0.029(3) -0.050(3) 0.012(2)
C31 0.032(4) 0.029(3) 0.015(3) -0.008(3) 0.000(3) -0.001(3)
C32 0.042(4) 0.035(4) 0.016(4) -0.012(3) -0.005(3) 0.006(3)
C33 0.036(4) 0.028(4) 0.023(4) -0.003(3) -0.013(3) 0.002(3)
C34 0.039(4) 0.028(4) 0.032(4) -0.006(3) -0.019(3) 0.003(3)
C35 0.027(4) 0.032(4) 0.017(3) -0.003(3) -0.007(3) -0.001(3)
C36 0.031(4) 0.045(4) 0.039(4) -0.006(3) -0.017(3) -0.005(4)
C37 0.027(4) 0.033(4) 0.024(4) -0.008(3) -0.007(3) 0.001(3)
C38 0.026(4) 0.031(4) 0.027(4) -0.001(3) -0.006(3) -0.001(3)
C39 0.032(4) 0.052(4) 0.024(4) -0.004(3) -0.012(3) -0.003(3)
C40 0.035(4) 0.046(4) 0.037(4) 0.004(3) -0.014(4) 0.007(3)
C41 0.023(4) 0.036(4) 0.023(4) -0.012(3) -0.001(3) 0.003(3)
C42 0.044(4) 0.045(4) 0.019(4) -0.011(3) -0.006(3) 0.008(3)
C43 0.026(4) 0.029(4) 0.032(4) -0.003(3) -0.008(3) -0.002(3)
C44 0.036(4) 0.047(4) 0.023(4) -0.014(3) -0.000(3) 0.001(3)
C45 0.042(4) 0.040(4) 0.032(4) -0.009(3) -0.016(3) -0.002(3)
C46 0.030(4) 0.037(4) 0.033(4) -0.007(3) -0.008(3) -0.004(3)
C47 0.030(4) 0.049(5) 0.020(4) -0.016(3) -0.007(3) 0.004(3)
C48 0.029(4) 0.045(4) 0.031(4) -0.003(3) -0.002(3) -0.009(3)
C49 0.041(4) 0.047(4) 0.015(4) -0.008(3) 0.005(3) 0.002(3)
C50 0.040(4) 0.054(5) 0.041(5) -0.002(4) -0.012(4) -0.023(4)
C51 0.032(4) 0.032(4) 0.020(4) -0.010(3) 0.000(3) -0.004(3)
C52 0.040(4) 0.045(4) 0.039(5) 0.002(3) -0.015(4) 0.000(3)
C53 0.031(4) 0.047(4) 0.031(4) 0.003(3) -0.003(4) -0.004(3)
C54 0.035(4) 0.042(4) 0.023(4) -0.009(3) -0.007(3) 0.008(3)
C55 0.048(4) 0.034(4) 0.030(4) -0.005(3) -0.005(3) -0.000(3)
C56 0.029(4) 0.027(3) 0.027(4) -0.008(3) -0.007(3) 0.002(3)
C58 0.030(4) 0.032(4) 0.029(4) -0.006(3) -0.006(3) 0.002(3)
C59 0.032(4) 0.029(3) 0.021(3) -0.004(3) -0.001(3) -0.002(3)
C61 0.035(4) 0.042(4) 0.037(4) -0.012(3) -0.015(3) 0.007(3)
C62 0.036(4) 0.032(4) 0.046(5) -0.008(3) -0.008(4) 0.004(4)
C63 0.048(5) 0.043(4) 0.039(4) -0.004(3) -0.023(4) 0.002(3)
C64 0.044(5) 0.073(6) 0.032(4) -0.021(4) -0.025(4) 0.012(4)
C65 0.034(4) 0.047(5) 0.059(5) -0.012(4) -0.013(4) 0.005(4)
C66 0.039(4) 0.037(4) 0.030(4) -0.009(3) -0.014(4) 0.000(3)
C68 0.036(4) 0.054(5) 0.073(6) -0.018(4) -0.003(4) -0.002(4)
C69 0.046(4) 0.041(4) 0.031(4) -0.016(3) -0.007(3) 0.002(3)
C70 0.039(4) 0.040(4) 0.031(4) -0.005(3) -0.012(3) -0.010(3)
C71 0.049(5) 0.042(4) 0.042(5) -0.006(4) -0.011(4) 0.015(3)
C72 0.054(5) 0.058(5) 0.032(4) -0.023(4) -0.022(4) 0.002(4)
C73 0.034(4) 0.056(5) 0.035(4) -0.011(4) -0.015(4) 0.014(4)
C74 0.041(4) 0.033(4) 0.046(4) -0.013(3) -0.004(4) -0.005(3)
C75 0.026(4) 0.033(4) 0.032(4) -0.006(3) -0.007(3) -0.001(3)
B76 0.038(4) 0.031(4) 0.018(4) -0.010(3) -0.007(3) 0.002(3)
C77 0.049(5) 0.032(4) 0.065(6) -0.017(4) -0.017(4) 0.001(4)
C78 0.056(5) 0.048(4) 0.026(4) -0.006(4) -0.020(4) 0.005(3)
C79 0.036(5) 0.042(5) 0.069(6) -0.015(4) 0.003(4) 0.000(4)
C80 0.058(5) 0.036(4) 0.052(5) -0.005(4) -0.017(4) -0.006(4)
C81 0.048(5) 0.058(5) 0.033(4) -0.013(4) -0.010(4) 0.004(4)
C83 0.035(5) 0.052(5) 0.077(6) -0.011(4) -0.010(4) -0.007(4)
C84 0.051(5) 0.057(5) 0.033(4) -0.019(4) 0.007(4) -0.009(4)
C85 0.049(5) 0.064(5) 0.036(5) -0.015(4) -0.001(4) -0.016(4)
C88 0.069(6) 0.092(6) 0.052(6) -0.010(5) -0.023(5) 0.028(5)
C89 0.077(6) 0.080(6) 0.032(5) -0.020(5) -0.021(5) 0.025(4)
F17 0.107(4) 0.058(3) 0.110(4) -0.016(3) -0.056(3) -0.033(3)
C2 0.052(5) 0.050(5) 0.077(7) -0.010(4) -0.025(5) -0.022(5)

loop_
_atom_type_symbol
_atom_type_scat_dispersion_real
_atom_type_scat_dispersion_imag
_atom_type_scat_Cromer_Mann_a1
_atom_type_scat_Cromer_Mann_a2
_atom_type_scat_Cromer_Mann_a3
_atom_type_scat_Cromer_Mann_a4
_atom_type_scat_Cromer_Mann_b1
_atom_type_scat_Cromer_Mann_b2
_atom_type_scat_Cromer_Mann_b3
_atom_type_scat_Cromer_Mann_b4
_atom_type_scat_Cromer_Mann_c
_atom_type_scat_source
_atom_type_scat_dispersion_source
B 0.00141 0.00067 2.05450 1.33260 1.09790 0.70680 23.21850 1.02100 60.34980 0.14030 -0.19320 'International Tables Volume C Table 6.1.1.4 (pp. 500-502)' 'Henke, Gullikson and Davis, At. Data and Nucl. Data Tables, 1993, 54, 2'
C 0.00347 0.00161 2.31000 1.02000 1.58860 0.86500 20.84390 10.20750 0.56870 51.65120 0.21560 'International Tables Volume C Table 6.1.1.4 (pp. 500-502)' 'Henke, Gullikson and Davis, At. Data and Nucl. Data Tables, 1993, 54, 2'
F 0.01794 0.01033 3.53920 2.64120 1.51700 1.02430 10.28250 4.29440 0.26150 26.14760 0.27760 'International Tables Volume C Table 6.1.1.4 (pp. 500-502)' 'Henke, Gullikson and Davis, At. Data and Nucl. Data Tables, 1993, 54, 2'
H 0.00000 0.00000 0.49300 0.32291 0.14019 0.04081 10.51090 26.12570 3.14236 57.79970 0.00304 'International Tables Volume C Table 6.1.1.4 (pp. 500-502)' 'Henke, Gullikson and Davis, At. Data and Nucl. Data Tables, 1993, 54, 2'
P 0.10434 0.09671 6.43450 4.17910 1.78000 1.49080 1.90670 27.15700 0.52600 68.16450 1.11490 'International Tables Volume C Table 6.1.1.4 (pp. 500-502)' 'Henke, Gullikson and Davis, At. Data and Nucl. Data Tables, 1993, 54, 2'

loop_
_geom_angle_atom_site_label_1
_geom_angle_atom_site_label_2
_geom_angle_atom_site_label_3
_geom_angle
_geom_angle_site_symmetry_1
_geom_angle_site_symmetry_3
_geom_angle_publ_flag
C43 P1 C37 107.4(3) . . ?
C59 P1 C37 112.6(3) . . ?
C59 P1 C43 111.4(3) . . ?
C66 P1 C37 107.3(3) . . ?
C66 P1 C43 111.5(3) . . ?
C66 P1 C59 106.6(3) . . ?
C31 C23 F11 120.0(6) . . ?
C49 C23 F11 115.9(5) . . ?
C49 C23 C31 124.1(6) . . ?
C35 C24 F2 117.8(5) . . ?
C47 C24 F2 115.7(5) . . ?
C47 C24 C35 126.5(6) . . ?
C31 C25 F4 118.5(5) . . ?
C39 C25 F4 116.1(6) . . ?
C39 C25 C31 125.4(6) . . ?
C34 C26 F1 115.1(5) . . ?
C35 C26 F1 120.1(5) . . ?
C35 C26 C34 124.7(6) . . ?
C34 C27 F14 120.1(6) . . ?
C47 C27 F14 121.2(6) . . ?
C47 C27 C34 118.7(5) . . ?
C41 C28 C38 114.7(5) . . ?
C56 C28 C38 122.6(5) . . ?
C56 C28 C41 122.6(5) . . ?
C61 C29 C54 112.7(6) . . ?
B76 C29 C54 128.2(5) . . ?
B76 C29 C61 119.0(5) . . ?
C25 C31 C23 111.3(5) . . ?
B76 C31 C23 128.8(6) . . ?
B76 C31 C25 119.6(5) . . ?
C37 C32 H32 119.8(3) . . ?
C42 C32 H32 119.8(4) . . ?
C42 C32 C37 120.5(6) . . ?
C44 C33 C40 118.8(6) . . ?
C51 C33 C40 121.4(5) . . ?
C51 C33 C44 119.8(6) . . ?
C26 C34 F10 121.0(6) . . ?
C27 C34 F10 119.2(5) . . ?
C27 C34 C26 119.8(6) . . ?
C26 C35 C24 111.4(5) . . ?
B76 C35 C24 120.7(5) . . ?
B76 C35 C26 127.8(5) . . ?
C50 C36 F3 116.1(6) . . ?
C75 C36 F3 120.5(5) . . ?
C75 C36 C50 123.4(6) . . ?
C32 C37 P1 121.1(4) . . ?
C45 C37 P1 120.9(5) . . ?
C45 C37 C32 117.6(5) . . ?
C28 C38 F8 118.6(5) . . ?
C41 C38 F8 118.4(5) 2_765 . ?
C41 C38 C28 123.1(5) 2_765 . ?
C25 C39 F13 121.4(6) . . ?
C53 C39 F13 119.1(6) . . ?
C53 C39 C25 119.5(6) . . ?
H40 C40 C33 120.0(4) . . ?
C52 C40 C33 120.0(6) . . ?
C52 C40 H40 120.0(4) . . ?
C28 C41 F9 119.7(5) . . ?
C38 C41 F9 118.1(5) 2_765 . ?
C38 C41 C28 122.2(5) 2_765 . ?
H42 C42 C32 119.4(4) . . ?
C62 C42 C32 121.2(6) . . ?
C62 C42 H42 119.4(4) . . ?
C65 C43 P1 119.4(4) . . ?
C74 C43 P1 121.7(5) . . ?
C74 C43 C65 118.9(6) . . ?
H44 C44 C33 120.1(4) . . ?
C78 C44 C33 119.9(6) . . ?
C78 C44 H44 120.1(4) . . ?
H45 C45 C37 119.5(4) . . ?
C70 C45 C37 120.9(6) . . ?
C70 C45 H45 119.5(4) . . ?
C66 C46 H46 119.9(4) . . ?
C81 C46 H46 119.9(4) . . ?
C81 C46 C66 120.1(6) . . ?
C24 C47 F12 120.7(6) . . ?
C27 C47 F12 120.5(5) . . ?
C27 C47 C24 118.8(6) . . ?
C75 C48 F7 118.8(5) . . ?
C77 C48 F7 116.2(6) . . ?
C77 C48 C75 124.9(6) . . ?
C23 C49 F15 118.8(6) . . ?
C53 C49 F15 119.4(6) . . ?
C53 C49 C23 121.7(6) . . ?
C36 C50 F20 120.6(7) . . ?
C2 C50 F20 119.5(6) . . ?
C2 C50 C36 120.0(7) . . ?
C56 C51 C33 153.1(5) . . ?
C59 C51 C33 140.7(5) . . ?
C59 C51 C56 64.7(4) . . ?
H52 C52 C40 119.4(4) . . ?
C63 C52 C40 121.2(6) . . ?
C63 C52 H52 119.4(4) . . ?
C39 C53 F18 120.5(6) . . ?
C49 C53 F18 121.7(6) . . ?
C49 C53 C39 117.8(6) . . ?
C29 C54 F6 120.9(6) . . ?
C73 C54 F6 115.1(6) . . ?
C73 C54 C29 124.0(6) . . ?
C58 C55 H55 120.3(4) . . ?
C80 C55 H55 120.3(4) . . ?
C80 C55 C58 119.3(6) . . ?
C51 C56 C28 149.7(6) . . ?
C59 C56 C28 145.6(5) . . ?
C59 C56 C51 64.6(4) . . ?
C59 C58 C55 119.7(5) . . ?
C69 C58 C55 120.0(6) . . ?
C69 C58 C59 120.4(5) . . ?
C51 C59 P1 116.2(4) . . ?
C56 C59 P1 114.5(4) . . ?
C56 C59 C51 50.7(3) . . ?
C58 C59 P1 116.7(4) . . ?
C58 C59 C51 121.0(5) . . ?
C58 C59 C56 121.4(5) . . ?
C29 C61 F5 118.9(6) . . ?
C72 C61 F5 116.4(6) . . ?
C72 C61 C29 124.6(6) . . ?
H62 C62 C42 120.5(4) . . ?
C70 C62 C42 118.9(6) . . ?
C70 C62 H62 120.5(4) . . ?
H63 C63 C52 120.6(4) . . ?
C78 C63 C52 118.7(6) . . ?
C78 C63 H63 120.6(4) . . ?
C72 C64 F30 119.7(7) . . ?
C73 C64 F30 121.8(7) . . ?
C73 C64 C72 118.4(6) . . ?
H65 C65 C43 119.9(3) . . ?
C83 C65 C43 120.2(6) . . ?
C83 C65 H65 119.9(4) . . ?
C46 C66 P1 118.4(5) . . ?
C71 C66 P1 121.6(5) . . ?
C71 C66 C46 119.7(6) . . ?
C79 C68 H68 120.1(4) . . ?
C83 C68 H68 120.1(4) . . ?
C83 C68 C79 119.9(6) . . ?
H69 C69 C58 119.9(4) . . ?
C84 C69 C58 120.1(6) . . ?
C84 C69 H69 119.9(4) . . ?
C62 C70 C45 120.7(6) . . ?
H70 C70 C45 119.6(4) . . ?
H70 C70 C62 119.6(4) . . ?
H71 C71 C66 120.5(4) . . ?
C88 C71 C66 118.9(7) . . ?
C88 C71 H71 120.5(5) . . ?
C61 C72 F19 120.5(7) . . ?
C64 C72 F19 119.7(6) . . ?
C64 C72 C61 119.8(6) . . ?
C54 C73 F16 120.1(7) . . ?
C64 C73 F16 119.5(6) . . ?
C64 C73 C54 120.4(7) . . ?
H74 C74 C43 119.4(4) . . ?
C79 C74 C43 121.2(6) . . ?
C79 C74 H74 119.4(4) . . ?
C48 C75 C36 112.8(5) . . ?
B76 C75 C36 127.4(5) . . ?
B76 C75 C48 119.4(5) . . ?
C31 B76 C29 112.6(5) . . ?
C35 B76 C29 102.4(4) . . ?
C35 B76 C31 113.4(5) . . ?
C75 B76 C29 112.8(5) . . ?
C75 B76 C31 102.7(4) . . ?
C75 B76 C35 113.4(5) . . ?
C48 C77 F22 120.0(7) . . ?
C2 C77 F22 120.2(6) . . ?
C2 C77 C48 119.8(6) . . ?
C63 C78 C44 121.3(6) . . ?
H78 C78 C44 119.4(4) . . ?
H78 C78 C63 119.4(4) . . ?
C74 C79 C68 119.8(6) . . ?
H79 C79 C68 120.1(4) . . ?
H79 C79 C74 120.1(4) . . ?
H80 C80 C55 119.5(4) . . ?
C85 C80 C55 120.9(6) . . ?
C85 C80 H80 119.5(4) . . ?
H81 C81 C46 119.8(4) . . ?
C89 C81 C46 120.3(7) . . ?
C89 C81 H81 119.8(4) . . ?
C68 C83 C65 119.9(7) . . ?
H83 C83 C65 120.0(4) . . ?
H83 C83 C68 120.0(4) . . ?
H84 C84 C69 119.5(4) . . ?
C85 C84 C69 120.9(6) . . ?
C85 C84 H84 119.5(4) . . ?
C84 C85 C80 118.7(6) . . ?
H85 C85 C80 120.7(4) . . ?
H85 C85 C84 120.7(4) . . ?
H88 C88 C71 119.8(5) . . ?
C89 C88 C71 120.4(7) . . ?
C89 C88 H88 119.8(5) . . ?
C88 C89 C81 120.6(7) . . ?
H89 C89 C81 119.7(4) . . ?
H89 C89 C88 119.7(5) . . ?
C77 C2 C50 119.0(6) . . ?
F17 C2 C50 120.9(8) . . ?
F17 C2 C77 120.1(7) . . ?

loop_
_geom_bond_atom_site_label_1
_geom_bond_atom_site_label_2
_geom_bond_distance
_geom_bond_site_symmetry_2
_geom_bond_publ_flag
P1 C37 1.780(6) . ?
P1 C43 1.792(6) . ?
P1 C59 1.873(6) . ?
P1 C66 1.786(6) . ?
F1 C26 1.368(6) . ?
F2 C24 1.382(6) . ?
F3 C36 1.353(7) . ?
F4 C25 1.358(6) . ?
F5 C61 1.348(7) . ?
F6 C54 1.350(7) . ?
F7 C48 1.365(7) . ?
F8 C38 1.352(6) . ?
F9 C41 1.351(6) . ?
F10 C34 1.359(6) . ?
F11 C23 1.366(7) . ?
F12 C47 1.348(6) . ?
F13 C39 1.343(7) . ?
F14 C27 1.352(6) . ?
F15 C49 1.362(6) . ?
F16 C73 1.347(7) . ?
F18 C53 1.337(7) . ?
F19 C72 1.365(7) . ?
F20 C50 1.351(7) . ?
F22 C77 1.368(7) . ?
C23 C31 1.393(8) . ?
C23 C49 1.375(8) . ?
C24 C35 1.386(7) . ?
C24 C47 1.360(7) . ?
C25 C31 1.400(8) . ?
C25 C39 1.364(8) . ?
C26 C34 1.370(7) . ?
C26 C35 1.390(7) . ?
C27 C34 1.375(8) . ?
C27 C47 1.367(8) . ?
C28 C38 1.391(7) . ?
C28 C41 1.385(8) . ?
C28 C56 1.445(7) . ?
C29 C54 1.387(8) . ?
C29 C61 1.400(8) . ?
C29 B76 1.662(9) . ?
F30 C64 1.344(7) . ?
C31 B76 1.639(9) . ?
C32 H32 0.9500 . ?
C32 C37 1.397(7) . ?
C32 C42 1.375(8) . ?
C33 C40 1.386(8) . ?
C33 C44 1.409(8) . ?
C33 C51 1.454(8) . ?
C35 B76 1.659(8) . ?
C36 C50 1.369(8) . ?
C36 C75 1.404(8) . ?
C37 C45 1.399(8) . ?
C38 C41 1.374(7) 2_765 ?
C39 C53 1.385(8) . ?
C40 H40 0.9500 . ?
C40 C52 1.372(8) . ?
C42 H42 0.9500 . ?
C42 C62 1.382(8) . ?
C43 C65 1.387(8) . ?
C43 C74 1.386(7) . ?
C44 H44 0.9500 . ?
C44 C78 1.370(8) . ?
C45 H45 0.9500 . ?
C45 C70 1.382(8) . ?
C46 H46 0.9500 . ?
C46 C66 1.397(8) . ?
C46 C81 1.378(8) . ?
C48 C75 1.374(8) . ?
C48 C77 1.363(8) . ?
C49 C53 1.334(9) . ?
C50 C2 1.365(9) . ?
C51 C56 1.302(8) . ?
C51 C59 1.519(8) . ?
C52 H52 0.9500 . ?
C52 C63 1.389(8) . ?
C54 C73 1.379(8) . ?
C55 H55 0.9500 . ?
C55 C58 1.384(8) . ?
C55 C80 1.411(8) . ?
C56 C59 1.520(7) . ?
C58 C59 1.509(8) . ?
C58 C69 1.370(8) . ?
C61 C72 1.366(8) . ?
C62 H62 0.9500 . ?
C62 C70 1.369(8) . ?
C63 H63 0.9500 . ?
C63 C78 1.372(8) . ?
C64 C72 1.376(9) . ?
C64 C73 1.364(9) . ?
C65 H65 0.9500 . ?
C65 C83 1.377(8) . ?
C66 C71 1.384(8) . ?
C68 H68 0.9500 . ?
C68 C79 1.373(9) . ?
C68 C83 1.394(8) . ?
C69 H69 0.9500 . ?
C69 C84 1.401(8) . ?
C70 H70 0.9500 . ?
C71 H71 0.9500 . ?
C71 C88 1.401(9) . ?
C74 H74 0.9500 . ?
C74 C79 1.370(8) . ?
C75 B76 1.648(9) . ?
C77 C2 1.355(10) . ?
C78 H78 0.9500 . ?
C79 H79 0.9500 . ?
C80 H80 0.9500 . ?
C80 C85 1.378(8) . ?
C81 H81 0.9500 . ?
C81 C89 1.360(9) . ?
C83 H83 0.9500 . ?
C84 H84 0.9500 . ?
C84 C85 1.379(8) . ?
C85 H85 0.9500 . ?
C88 H88 0.9500 . ?
C88 C89 1.372(10) . ?
C89 H89 0.9500 . ?
F17 C2 1.364(7) . ?

loop_
_geom_torsion_atom_site_label_1
_geom_torsion_atom_site_label_2
_geom_torsion_atom_site_label_3
_geom_torsion_atom_site_label_4
_geom_torsion
_geom_torsion_site_symmetry_1
_geom_torsion_site_symmetry_2
_geom_torsion_site_symmetry_3
_geom_torsion_site_symmetry_4
_geom_torsion_publ_flag
P1 C37 C32 C42 172.9(4) . . . . ?
P1 C37 C45 C70 -174.2(4) . . . . ?
P1 C43 C65 C83 -177.5(5) . . . . ?
P1 C43 C74 C79 177.6(5) . . . . ?
P1 C59 C51 C33 -90.2(5) . . . . ?
P1 C59 C51 C56 101.2(6) . . . . ?
P1 C59 C56 C28 79.2(6) . . . . ?
P1 C59 C56 C51 -104.7(6) . . . . ?
P1 C59 C58 C55 -131.0(5) . . . . ?
P1 C59 C58 C69 51.4(5) . . . . ?
P1 C66 C46 C81 -172.9(4) . . . . ?
P1 C66 C71 C88 173.8(6) . . . . ?
F1 C26 C34 F10 -0.8(5) . . . . ?
F1 C26 C34 C27 -179.8(5) . . . . ?
F1 C26 C35 C24 177.8(5) . . . . ?
F1 C26 C35 B76 1.8(7) . . . . ?
F2 C24 C35 C26 -176.5(5) . . . . ?
F2 C24 C35 B76 -0.2(6) . . . . ?
F2 C24 C47 F12 0.5(6) . . . . ?
F2 C24 C47 C27 177.4(5) . . . . ?
F3 C36 C50 F20 -1.3(6) . . . . ?
F3 C36 C50 C2 178.7(5) . . . . ?
F3 C36 C75 C48 -177.6(6) . . . . ?
F3 C36 C75 B76 -4.3(7) . . . . ?
F4 C25 C31 C23 178.2(5) . . . . ?
F4 C25 C31 B76 3.8(6) . . . . ?
F4 C25 C39 F13 1.0(6) . . . . ?
F4 C25 C39 C53 -178.8(5) . . . . ?
F5 C61 C29 C54 -177.6(5) . . . . ?
F5 C61 C29 B76 -0.4(6) . . . . ?
F5 C61 C72 F19 -0.3(6) . . . . ?
F5 C61 C72 C64 179.3(5) . . . . ?
F6 C54 C29 C61 177.5(5) . . . . ?
F6 C54 C29 B76 0.6(7) . . . . ?
F6 C54 C73 F16 0.2(5) . . . . ?
F6 C54 C73 C64 -179.6(5) . . . . ?
F7 C48 C75 C36 177.6(5) . . . . ?
F7 C48 C75 B76 3.8(7) . . . . ?
F7 C48 C77 F22 1.0(6) . . . . ?
F7 C48 C77 C2 -179.6(6) . . . . ?
F8 C38 C28 C41 179.6(5) . . . . ?
F8 C38 C28 C56 -1.3(6) . . . . ?
F8 C38 C41 F9 -0.5(6) . . 2_765 2_765 ?
F8 C38 C41 C28 -179.5(5) . . 2_765 2_765 ?
F9 C41 C28 C38 -179.8(5) . . . . ?
F9 C41 C28 C56 1.1(6) . . . . ?
F9 C41 C38 C28 179.7(5) . . 2_765 2_765 ?
F10 C34 C26 C35 -179.7(5) . . . . ?
F10 C34 C27 F14 -1.1(6) . . . . ?
F10 C34 C27 C47 -179.0(5) . . . . ?
F11 C23 C31 C25 -176.9(5) . . . . ?
F11 C23 C31 B76 -3.3(7) . . . . ?
F11 C23 C49 F15 -2.5(6) . . . . ?
F11 C23 C49 C53 179.2(5) . . . . ?
F12 C47 C24 C35 179.3(5) . . . . ?
F12 C47 C27 F14 0.2(6) . . . . ?
F12 C47 C27 C34 178.0(5) . . . . ?
F13 C39 C25 C31 -178.3(5) . . . . ?
F13 C39 C53 F18 -0.6(6) . . . . ?
F13 C39 C53 C49 -179.3(6) . . . . ?
F14 C27 C34 C26 177.9(5) . . . . ?
F14 C27 C47 C24 -176.7(5) . . . . ?
F15 C49 C23 C31 179.4(5) . . . . ?
F15 C49 C53 F18 1.1(6) . . . . ?
F15 C49 C53 C39 179.8(6) . . . . ?
F16 C73 C54 C29 -179.7(5) . . . . ?
F16 C73 C64 F30 -0.1(6) . . . . ?
F16 C73 C64 C72 -178.3(6) . . . . ?
F18 C53 C39 C25 179.2(6) . . . . ?
F18 C53 C49 C23 179.4(6) . . . . ?
F19 C72 C61 C29 179.1(5) . . . . ?
F19 C72 C64 F30 0.2(6) . . . . ?
F19 C72 C64 C73 178.5(6) . . . . ?
F20 C50 C36 C75 178.3(5) . . . . ?
F20 C50 C2 C77 179.5(6) . . . . ?
F20 C50 C2 F17 -0.1(7) . . . . ?
F22 C77 C48 C75 -179.4(5) . . . . ?
F22 C77 C2 C50 -179.3(6) . . . . ?
F22 C77 C2 F17 0.3(7) . . . . ?
C23 C31 C25 C39 -2.6(6) . . . . ?
C23 C31 B76 C29 17.6(6) . . . . ?
C23 C31 B76 C35 133.4(6) . . . . ?
C23 C31 B76 C75 -103.9(6) . . . . ?
C23 C49 C53 C39 -2.0(7) . . . . ?
C24 C35 C26 C34 -3.4(6) . . . . ?
C24 C35 B76 C29 -71.2(6) . . . . ?
C24 C35 B76 C31 167.2(5) . . . . ?
C24 C35 B76 C75 50.6(6) . . . . ?
C24 C47 C27 C34 1.1(6) . . . . ?
C25 C31 B76 C29 -169.2(5) . . . . ?
C25 C31 B76 C35 -53.4(5) . . . . ?
C25 C31 B76 C75 69.3(5) . . . . ?
C25 C39 C53 C49 0.5(7) . . . . ?
C26 C34 C27 C47 -0.0(6) . . . . ?
C26 C35 B76 C29 104.4(6) . . . . ?
C26 C35 B76 C31 -17.2(6) . . . . ?
C26 C35 B76 C75 -133.7(6) . . . . ?
C28 C38 C41 C28 1.3(6) . . 2_765 2_765 ?
C28 C41 C38 C28 -1.3(6) . . 2_765 2_765 ?
C28 C56 C51 C33 11.6(15) . . . . ?
C28 C56 C51 C59 175.6(13) . . . . ?
C28 C56 C59 C51 -176.1(12) . . . . ?
C28 C56 C59 C58 -69.7(9) . . . . ?
C29 C54 C73 C64 0.5(7) . . . . ?
C29 C61 C72 C64 -1.3(7) . . . . ?
C29 B76 C75 C36 134.6(5) . . . . ?
C29 B76 C75 C48 -52.6(6) . . . . ?
F30 C64 C72 C61 -179.4(6) . . . . ?
F30 C64 C73 C54 179.8(6) . . . . ?
C31 B76 C75 C36 -104.0(5) . . . . ?
C31 B76 C75 C48 68.9(5) . . . . ?
C32 C37 C45 C70 -0.8(6) . . . . ?
C32 C42 C62 C70 -1.7(7) . . . . ?
C33 C40 C52 C63 1.1(7) . . . . ?
C33 C44 C78 C63 2.6(7) . . . . ?
C33 C51 C56 C59 -164.0(15) . . . . ?
C33 C51 C59 C56 168.6(11) . . . . ?
C33 C51 C59 C58 61.6(8) . . . . ?
C35 B76 C75 C36 18.7(7) . . . . ?
C35 B76 C75 C48 -168.4(5) . . . . ?
C36 C50 C2 C77 -0.5(8) . . . . ?
C36 C50 C2 F17 179.9(6) . . . . ?
C36 C75 C48 C77 -2.0(7) . . . . ?
C37 C45 C70 C62 0.9(7) . . . . ?
C40 C52 C63 C78 0.5(7) . . . . ?
C42 C62 C70 C45 0.4(7) . . . . ?
C43 C65 C83 C68 1.2(8) . . . . ?
C43 C74 C79 C68 -1.6(8) . . . . ?
C44 C78 C63 C52 -2.4(7) . . . . ?
C46 C66 C71 C88 -0.1(7) . . . . ?
C46 C81 C89 C88 0.5(8) . . . . ?
C48 C77 C2 C50 1.3(8) . . . . ?
C48 C77 C2 F17 -179.1(6) . . . . ?
C51 C56 C59 C58 106.3(4) . . . . ?
C51 C59 C58 C55 77.4(6) . . . . ?
C51 C59 C58 C69 -100.2(6) . . . . ?
C54 C73 C64 C72 1.5(7) . . . . ?
C55 C58 C59 C56 17.3(7) . . . . ?
C55 C58 C69 C84 2.3(7) . . . . ?
C55 C80 C85 C84 0.9(8) . . . . ?
C56 C59 C58 C69 -160.4(6) . . . . ?
C58 C69 C84 C85 -1.9(8) . . . . ?
C61 C72 C64 C73 -1.1(7) . . . . ?
C65 C83 C68 C79 -2.8(9) . . . . ?
C66 C71 C88 C89 -0.8(7) . . . . ?
C69 C84 C85 C80 0.2(8) . . . . ?
C71 C88 C89 C81 0.6(9) . . . . ?

loop_
_smtbx_masks_void_nr
_smtbx_masks_void_average_x
_smtbx_masks_void_average_y
_smtbx_masks_void_average_z
_smtbx_masks_void_volume
_smtbx_masks_void_count_electrons
_smtbx_masks_void_content
1 0.000 0.500 0.500 479.0 161.7 '4 CH2Cl2'
